data_2105757
loop_
_publ_author_name
'Monteiro, Bernardo'
'Fernandes, Jos\'e A.'
'Pereira, Cl\'audia C. L.'
'Vilela, S\'ergio M. F.'
'Tom\'e, Jo\~ao P. C.'
'Mar\,calo, Joaquim'
'Almeida Paz, Filipe A.'

_publ_section_title
;
 Metal-organic frameworks based on uranyl and phosphonate ligands
;
_journal_coeditor_code BI5030
_journal_issue 1
_journal_name_full 'Acta Crystallographica Section B'
_journal_page_first 28
_journal_page_last 36
_journal_paper_doi 10.1107/S2052520613034781
_journal_volume 70
_journal_year 2014
_chemical_formula_moiety 'C3 H11 F N O14 P3 U2, 4(H2 O)'
_chemical_formula_sum 'C3 H19 F N O18 P3 U2'
_chemical_formula_weight 945.16
_space_group_IT_number 15
_symmetry_cell_setting monoclinic
_symmetry_space_group_name_Hall '-C 2yc'
_symmetry_space_group_name_H-M 'C 1 2/c 1'
_atom_sites_solution_hydrogens geom
_atom_sites_solution_primary direct
_atom_sites_solution_secondary difmap
_audit_creation_method SHELXL-97
_cell_angle_alpha 90.00
_cell_angle_beta 99.951(2)
_cell_angle_gamma 90.00
_cell_formula_units_Z 8
_cell_length_a 25.8297(10)
_cell_length_b 8.7560(3)
_cell_length_c 17.7432(7)
_cell_measurement_reflns_used 76640
_cell_measurement_temperature 150(2)
_cell_measurement_theta_max 29.13
_cell_measurement_theta_min 3.62
_cell_volume 3952.5(3)
_computing_cell_refinement 'SAINT-Plus (Bruker, 2008)'
_computing_data_collection 'APEX2 (Bruker, 2008)'
_computing_data_reduction SAINT-Plus
_computing_molecular_graphics 'DIAMOND (Brandenburg, 2009)'
_computing_publication_material 'SHELXTL (Bruker, 2008)'
_computing_structure_refinement 'SHELXL97 (Sheldrick, 2008)'
_computing_structure_solution 'SHELXS97 (Sheldrick, 2008)'
_diffrn_ambient_temperature 150(2)
_diffrn_measured_fraction_theta_full 1.000
_diffrn_measured_fraction_theta_max 1.000
_diffrn_measurement_device_type 'Bruker X8 Kappa CCD APEX-II'
_diffrn_measurement_method '\w and \f scans'
_diffrn_radiation_monochromator graphite
_diffrn_radiation_source 'fine-focus sealed tube'
_diffrn_radiation_type MoK\a
_diffrn_radiation_wavelength 0.71073
_diffrn_reflns_av_R_equivalents 0.0742
_diffrn_reflns_av_sigmaI/netI 0.0291
_diffrn_reflns_limit_h_max 35
_diffrn_reflns_limit_h_min -35
_diffrn_reflns_limit_k_max 11
_diffrn_reflns_limit_k_min -11
_diffrn_reflns_limit_l_max 24
_diffrn_reflns_limit_l_min -24
_diffrn_reflns_number 76767
_diffrn_reflns_theta_full 29.13
_diffrn_reflns_theta_max 29.13
_diffrn_reflns_theta_min 3.62
_diffrn_standards_number 0
_exptl_absorpt_coefficient_mu 16.705
_exptl_absorpt_correction_T_max 0.9211
_exptl_absorpt_correction_T_min 0.4889
_exptl_absorpt_correction_type multi-scan
_exptl_absorpt_process_details 'SADABS (Bruker, 2008)'
_exptl_crystal_colour yellow
_exptl_crystal_density_diffrn 3.170
_exptl_crystal_density_method 'not measured'
_exptl_crystal_description plate
_exptl_crystal_F_000 3408
_exptl_crystal_size_max 0.05
_exptl_crystal_size_mid 0.03
_exptl_crystal_size_min 0.005
_refine_diff_density_max 1.522
_refine_diff_density_min -1.036
_refine_ls_extinction_method none
_refine_ls_goodness_of_fit_ref 1.061
_refine_ls_hydrogen_treatment mixed
_refine_ls_matrix_type full
_refine_ls_number_parameters 255
_refine_ls_number_reflns 5310
_refine_ls_number_restraints 5
_refine_ls_restrained_S_all 1.061
_refine_ls_R_factor_all 0.0322
_refine_ls_R_factor_gt 0.0256
_refine_ls_shift/su_max 0.002
_refine_ls_shift/su_mean 0.000
_refine_ls_structure_factor_coef Fsqd
_refine_ls_weighting_details 'calc w=1/[\s^2^(Fo^2^)+(0.0206P)^2^+49.9087P] where P=(Fo^2^+2Fc^2^)/3'
_refine_ls_weighting_scheme calc
_refine_ls_wR_factor_gt 0.0560
_refine_ls_wR_factor_ref 0.0585
_reflns_number_gt 4724
_reflns_number_total 5310
_reflns_threshold_expression I>2\s(I)
_cod_data_source_file bi5030sup1.cif
_cod_data_source_block I
_cod_original_sg_symbol_H-M 'C 2/c'
_cod_database_code 2105757

loop_
_symmetry_equiv_pos_as_xyz
'x, y, z'
'-x, y, -z+1/2'
'x+1/2, y+1/2, z'
'-x+1/2, y+1/2, -z+1/2'
'-x, -y, -z'
'x, -y, z-1/2'
'-x+1/2, -y+1/2, -z'
'x+1/2, -y+1/2, z-1/2'

loop_
_atom_site_type_symbol
_atom_site_label
_atom_site_fract_x
_atom_site_fract_y
_atom_site_fract_z
_atom_site_U_iso_or_equiv
_atom_site_adp_type
_atom_site_calc_flag
_atom_site_refinement_flags
_atom_site_occupancy
_atom_site_symmetry_multiplicity
U U1 0.433256(7) 0.59178(2) 0.358471(10) 0.01488(5) Uani d . 1 1
U U2 0.254508(7) 0.349092(19) 0.400318(9) 0.00984(5) Uani d . 1 1
C C1 0.37456(19) 0.5151(6) 0.1095(3) 0.0139(9) Uani d . 1 1
H H1A 0.3658 0.6144 0.1308 0.017 Uiso calc R 1 1
H H1B 0.3783 0.5334 0.0556 0.017 Uiso calc R 1 1
C C2 0.3155(2) 0.3731(6) 0.1867(3) 0.0148(10) Uani d . 1 1
H H2A 0.3462 0.3210 0.2171 0.018 Uiso calc R 1 1
H H2B 0.2857 0.3001 0.1801 0.018 Uiso calc R 1 1
C C3 0.33065(19) 0.2642(5) 0.0650(3) 0.0128(9) Uani d . 1 1
H H3A 0.3014 0.1972 0.0737 0.015 Uiso calc R 1 1
H H3B 0.3639 0.2112 0.0857 0.015 Uiso calc R 1 1
F F1 0.23279(12) 0.1321(3) 0.46641(15) 0.0163(6) Uani d . 1 1
N N1 0.32812(16) 0.4101(5) 0.1090(2) 0.0106(7) Uani d D 1 1
H H1Z 0.3002(16) 0.466(6) 0.080(3) 0.016 Uiso d D 1 1
O O1 0.43693(15) 0.4568(5) 0.2463(2) 0.0210(8) Uani d . 1 1
O O2 0.47483(15) 0.5797(5) 0.1385(2) 0.0246(9) Uani d . 1 1
O O3 0.45060(16) 0.3005(5) 0.1315(2) 0.0253(9) Uani d D 1 1
H H3Z 0.437(3) 0.2283(12) 0.164(3) 0.038 Uiso d D 1 1
O O4 0.34733(15) 0.5936(5) 0.2926(2) 0.0210(8) Uani d . 1 1
O O5 0.25783(14) 0.4716(4) 0.28612(19) 0.0152(7) Uani d . 1 1
O O6 0.27386(15) 0.6555(4) 0.18543(19) 0.0161(7) Uani d . 1 1
O O7 0.28498(14) 0.4047(4) -0.0612(2) 0.0156(7) Uani d . 1 1
O O8 0.30686(17) 0.1300(4) -0.0688(2) 0.0206(8) Uani d D 1 1
H H8X 0.336(3) 0.062(12) -0.062(8) 0.031 Uiso d PD 0.50 1
H H8Y 0.316(5) 0.088(15) -0.114(5) 0.031 Uiso d PD 0.50 1
O O9 0.38037(15) 0.3232(5) -0.0544(2) 0.0234(9) Uani d . 1 1
O O10 0.43696(15) 0.7738(5) 0.3171(2) 0.0241(8) Uani d . 1 1
O O11 0.43183(16) 0.4109(5) 0.4025(2) 0.0236(8) Uani d . 1 1
O O12 0.32043(14) 0.2868(5) 0.4084(2) 0.0202(8) Uani d . 1 1
O O13 0.18893(14) 0.4123(4) 0.3939(2) 0.0172(7) Uani d . 1 1
O O1W 0.48309(16) 0.6959(6) 0.4817(2) 0.0297(10) Uani d . 1 1
P P1 0.43900(5) 0.45588(16) 0.16175(7) 0.0149(2) Uani d D 1 1
P P2 0.29844(5) 0.53666(14) 0.24144(7) 0.0104(2) Uani d . 1 1
P P3 0.32701(5) 0.28900(14) -0.03694(7) 0.0110(2) Uani d D 1 1
O O2W 0.4438(3) 0.8888(7) 0.1220(4) 0.0325(7) Uiso d P 0.70 1
O O3W 0.5271(3) 0.0930(7) 0.1467(4) 0.0325(7) Uiso d P 0.70 1
O O4W 0.3383(4) 0.0683(11) -0.2091(6) 0.0325(7) Uiso d P 0.50 1
O O5W 0.3402(5) 0.0180(14) -0.1848(7) 0.0325(7) Uiso d P 0.40 1
O O6W 0.4024(5) 0.0557(14) 0.2286(7) 0.0325(7) Uiso d P 0.40 1
O O7W 0.4228(5) 0.0839(14) 0.2203(7) 0.0325(7) Uiso d P 0.40 1
O O8W 0.3955(4) -0.0687(11) -0.0405(6) 0.0325(7) Uiso d P 0.50 1
O O9W 0.4128(7) -0.1051(19) -0.0197(9) 0.0325(7) Uiso d P 0.30 1
O O10W 0.5000 0.126(4) 0.2500 0.0325(7) Uiso d SP 0.20 2

loop_
_atom_site_aniso_label
_atom_site_aniso_U_11
_atom_site_aniso_U_22
_atom_site_aniso_U_33
_atom_site_aniso_U_12
_atom_site_aniso_U_13
_atom_site_aniso_U_23
U1 0.01005(9) 0.02227(10) 0.01238(9) 0.00138(7) 0.00209(6) -0.00142(7)
U2 0.01298(9) 0.01007(8) 0.00684(8) -0.00170(6) 0.00276(6) -0.00023(6)
C1 0.011(2) 0.014(2) 0.016(2) -0.0033(18) 0.0019(18) 0.0031(18)
C2 0.017(2) 0.016(2) 0.012(2) 0.0006(19) 0.0046(18) 0.0053(18)
C3 0.011(2) 0.012(2) 0.015(2) 0.0007(17) 0.0028(18) 0.0027(17)
F1 0.0282(17) 0.0133(14) 0.0067(13) -0.0068(12) 0.0012(11) -0.0007(10)
N1 0.0123(19) 0.0116(18) 0.0081(17) 0.0001(15) 0.0022(15) 0.0036(14)
O1 0.0146(18) 0.034(2) 0.0142(18) 0.0028(16) 0.0028(14) -0.0039(16)
O2 0.0119(18) 0.033(2) 0.030(2) -0.0044(16) 0.0051(16) 0.0103(18)
O3 0.021(2) 0.025(2) 0.029(2) 0.0051(17) 0.0015(17) -0.0033(17)
O4 0.0142(18) 0.032(2) 0.0163(18) -0.0038(16) 0.0022(14) -0.0076(16)
O5 0.0180(18) 0.0181(17) 0.0110(16) -0.0037(14) 0.0070(13) 0.0043(13)
O6 0.026(2) 0.0128(16) 0.0095(16) 0.0039(15) 0.0044(14) 0.0047(13)
O7 0.0186(18) 0.0155(17) 0.0127(16) 0.0064(14) 0.0021(14) 0.0023(13)
O8 0.032(2) 0.0126(18) 0.0178(18) -0.0020(15) 0.0069(16) -0.0049(14)
O9 0.0137(18) 0.039(2) 0.0179(19) -0.0030(16) 0.0051(15) 0.0084(17)
O10 0.0176(19) 0.026(2) 0.029(2) -0.0029(16) 0.0055(16) 0.0024(17)
O11 0.020(2) 0.026(2) 0.024(2) 0.0030(16) 0.0043(16) -0.0004(16)
O12 0.0125(18) 0.024(2) 0.024(2) -0.0019(15) 0.0036(15) -0.0004(16)
O13 0.0149(18) 0.0202(18) 0.0169(18) -0.0033(14) 0.0039(14) 0.0006(14)
O1W 0.0132(19) 0.049(3) 0.025(2) 0.0003(18) -0.0028(16) -0.0107(19)
P1 0.0108(6) 0.0194(6) 0.0144(6) 0.0004(5) 0.0021(5) -0.0012(5)
P2 0.0116(6) 0.0130(5) 0.0066(5) 0.0000(5) 0.0016(4) 0.0028(4)
P3 0.0122(6) 0.0105(5) 0.0103(5) 0.0005(4) 0.0018(4) 0.0008(4)

loop_
_atom_type_symbol
_atom_type_description
_atom_type_scat_dispersion_real
_atom_type_scat_dispersion_imag
_atom_type_scat_source
C C 0.0033 0.0016 'International Tables Vol C Tables 4.2.6.8 and 6.1.1.4'
H H 0.0000 0.0000 'International Tables Vol C Tables 4.2.6.8 and 6.1.1.4'
F F 0.0171 0.0103 'International Tables Vol C Tables 4.2.6.8 and 6.1.1.4'
N N 0.0061 0.0033 'International Tables Vol C Tables 4.2.6.8 and 6.1.1.4'
O O 0.0106 0.0060 'International Tables Vol C Tables 4.2.6.8 and 6.1.1.4'
P P 0.1023 0.0942 'International Tables Vol C Tables 4.2.6.8 and 6.1.1.4'
U U -9.6767 9.6646 'International Tables Vol C Tables 4.2.6.8 and 6.1.1.4'

loop_
_geom_angle_atom_site_label_1
_geom_angle_atom_site_label_2
_geom_angle_atom_site_label_3
_geom_angle_site_symmetry_1
_geom_angle_site_symmetry_3
_geom_angle
O10 U1 O11 . . 177.74(19)
O10 U1 O4 . . 84.27(17)
O11 U1 O4 . . 97.91(17)
O10 U1 O1 . . 95.15(17)
O11 U1 O1 . . 86.01(16)
O4 U1 O1 . . 75.54(13)
O10 U1 O9 . 6_566 93.82(17)
O11 U1 O9 . 6_566 86.23(17)
O4 U1 O9 . 6_566 73.50(13)
O1 U1 O9 . 6_566 146.64(13)
O10 U1 O2 . 2_655 85.63(17)
O11 U1 O2 . 2_655 92.70(17)
O4 U1 O2 . 2_655 151.51(14)
O1 U1 O2 . 2_655 78.94(13)
O9 U1 O2 6_566 2_655 133.83(13)
O10 U1 O1W . . 88.73(18)
O11 U1 O1W . . 89.24(17)
O4 U1 O1W . . 137.52(13)
O1 U1 O1W . . 146.92(13)
O9 U1 O1W 6_566 . 65.24(13)
O2 U1 O1W 2_655 . 68.60(13)
O13 U2 O12 . . 179.02(17)
O13 U2 O5 . . 88.77(15)
O12 U2 O5 . . 91.88(15)
O13 U2 O6 . 4_545 89.78(15)
O12 U2 O6 . 4_545 91.04(16)
O5 U2 O6 . 4_545 79.54(12)
O13 U2 F1 . 7_556 90.48(14)
O12 U2 F1 . 7_556 88.57(15)
O5 U2 F1 . 7_556 146.73(11)
O6 U2 F1 4_545 7_556 133.72(11)
O13 U2 F1 . . 88.66(14)
O12 U2 F1 . . 91.14(15)
O5 U2 F1 . . 149.54(11)
O6 U2 F1 4_545 . 70.11(11)
F1 U2 F1 7_556 . 63.63(11)
O13 U2 O7 . 6_566 90.02(15)
O12 U2 O7 . 6_566 89.43(16)
O5 U2 O7 . 6_566 76.57(12)
O6 U2 O7 4_545 6_566 156.11(12)
F1 U2 O7 7_556 6_566 70.17(11)
F1 U2 O7 . 6_566 133.77(11)
O13 U2 U2 . 7_556 89.49(12)
O12 U2 U2 . 7_556 89.83(12)
O5 U2 U2 . 7_556 177.80(9)
O6 U2 U2 4_545 7_556 101.80(9)
F1 U2 U2 7_556 7_556 31.93(7)
F1 U2 U2 . 7_556 31.71(7)
O7 U2 U2 6_566 7_556 102.08(8)
N1 C1 P1 . . 118.8(3)
N1 C1 H1A . . 107.6
P1 C1 H1A . . 107.6
N1 C1 H1B . . 107.6
P1 C1 H1B . . 107.6
H1A C1 H1B . . 107.1
N1 C2 P2 . . 115.3(3)
N1 C2 H2A . . 108.4
P2 C2 H2A . . 108.4
N1 C2 H2B . . 108.4
P2 C2 H2B . . 108.4
H2A C2 H2B . . 107.5
N1 C3 P3 . . 114.7(3)
N1 C3 H3A . . 108.6
P3 C3 H3A . . 108.6
N1 C3 H3B . . 108.6
P3 C3 H3B . . 108.6
H3A C3 H3B . . 107.6
U2 F1 U2 7_556 . 116.37(11)
C3 N1 C2 . . 109.1(4)
C3 N1 C1 . . 114.5(4)
C2 N1 C1 . . 115.1(4)
C3 N1 H1Z . . 105(4)
C2 N1 H1Z . . 110(4)
C1 N1 H1Z . . 103(4)
P1 O1 U1 . . 149.9(3)
P1 O2 U1 . 2_655 132.6(2)
P1 O3 H3Z . . 105.6(10)
P2 O4 U1 . . 158.3(3)
P2 O5 U2 . . 139.6(2)
P2 O6 U2 . 4 173.5(2)
P3 O7 U2 . 6_565 153.5(2)
P3 O8 H8X . . 108(9)
P3 O8 H8Y . . 122(8)
H8X O8 H8Y . . 64(10)
P3 O9 U1 . 6_565 149.3(2)
O1 P1 O3 . . 113.6(2)
O1 P1 O2 . . 113.1(2)
O3 P1 O2 . . 112.1(2)
O1 P1 C1 . . 108.4(2)
O3 P1 C1 . . 107.0(2)
O2 P1 C1 . . 101.7(2)
O6 P2 O4 . . 112.6(2)
O6 P2 O5 . . 110.6(2)
O4 P2 O5 . . 112.9(2)
O6 P2 C2 . . 107.7(2)
O4 P2 C2 . . 109.0(2)
O5 P2 C2 . . 103.5(2)
O7 P3 O9 . . 117.1(2)
O7 P3 O8 . . 108.7(2)
O9 P3 O8 . . 111.5(2)
O7 P3 C3 . . 106.2(2)
O9 P3 C3 . . 109.9(2)
O8 P3 C3 . . 102.2(2)

loop_
_geom_bond_atom_site_label_1
_geom_bond_atom_site_label_2
_geom_bond_site_symmetry_2
_geom_bond_distance
U1 O10 . 1.764(4)
U1 O11 . 1.769(4)
U1 O4 . 2.323(4)
U1 O1 . 2.331(4)
U1 O9 6_566 2.354(4)
U1 O2 2_655 2.368(4)
U1 O1W . 2.510(4)
U2 O13 . 1.767(4)
U2 O12 . 1.770(4)
U2 O5 . 2.307(3)
U2 O6 4_545 2.311(3)
U2 F1 7_556 2.336(3)
U2 F1 . 2.351(3)
U2 O7 6_566 2.355(4)
U2 U2 7_556 3.9829(3)
C1 N1 . 1.510(6)
C1 P1 . 1.835(5)
C1 H1A . 0.9900
C1 H1B . 0.9900
C2 N1 . 1.507(6)
C2 P2 . 1.826(5)
C2 H2A . 0.9900
C2 H2B . 0.9900
C3 N1 . 1.505(6)
C3 P3 . 1.808(5)
C3 H3A . 0.9900
C3 H3B . 0.9900
N1 H1Z . 0.945(10)
O1 P1 . 1.510(4)
O2 P1 . 1.527(4)
O3 P1 . 1.511(4)
O3 H3Z . 0.956(10)
O4 P2 . 1.507(4)
O5 P2 . 1.530(3)
O6 P2 . 1.502(4)
O7 P3 . 1.493(4)
O8 P3 . 1.558(4)
O8 H8X . 0.949(10)
O8 H8Y . 0.949(10)
O9 P3 . 1.494(4)

loop_
_geom_hbond_atom_site_label_D
_geom_hbond_atom_site_label_H
_geom_hbond_atom_site_label_A
_geom_hbond_site_symmetry_A
_geom_hbond_distance_DH
_geom_hbond_distance_HA
_geom_hbond_distance_DA
_geom_hbond_angle_DHA
N1 H1Z F1 4 0.945(10) 1.81(3) 2.705(5) 157(5)
O3 H3Z O6W . 0.956(10) 2.186(17) 3.139(13) 175(6)
O3 H3Z O7W . 0.956(10) 1.695(18) 2.643(13) 171(5)
O8 H8Y O4W . 0.949(10) 1.88(4) 2.802(10) 163(13)
O8 H8Y O5W . 0.949(10) 1.62(3) 2.560(13) 171(14)
O8 H8X O8W . 0.949(10) 1.902(18) 2.850(11) 176(13)
O8 H8X O9W . 0.949(10) 2.48(3) 3.415(17) 170(12)

loop_
_geom_torsion_atom_site_label_1
_geom_torsion_atom_site_label_2
_geom_torsion_atom_site_label_3
_geom_torsion_atom_site_label_4
_geom_torsion_site_symmetry_1
_geom_torsion_site_symmetry_4
_geom_torsion
O13 U2 F1 U2 . 7_556 -91.20(17)
O12 U2 F1 U2 . 7_556 87.84(18)
O5 U2 F1 U2 . 7_556 -176.50(18)
O6 U2 F1 U2 4_545 7_556 178.54(18)
F1 U2 F1 U2 7_556 7_556 -0.001(2)
O7 U2 F1 U2 6_566 7_556 -2.5(2)
P3 C3 N1 C2 . . 163.4(3)
P3 C3 N1 C1 . . -66.0(5)
P2 C2 N1 C3 . . -168.8(3)
P2 C2 N1 C1 . . 61.0(5)
P1 C1 N1 C3 . . -68.4(5)
P1 C1 N1 C2 . . 59.2(5)
O10 U1 O1 P1 . . -3.3(5)
O11 U1 O1 P1 . . 178.7(5)
O4 U1 O1 P1 . . 79.5(5)
O9 U1 O1 P1 6_566 . 101.7(5)
O2 U1 O1 P1 2_655 . -87.8(5)
O1W U1 O1 P1 . . -98.9(5)
O10 U1 O4 P2 . . 131.0(7)
O11 U1 O4 P2 . . -49.6(7)
O1 U1 O4 P2 . . 34.1(6)
O9 U1 O4 P2 6_566 . -133.3(7)
O2 U1 O4 P2 2_655 . 61.2(8)
O1W U1 O4 P2 . . -147.2(6)
O13 U2 O5 P2 . . 158.1(3)
O12 U2 O5 P2 . . -21.2(4)
O6 U2 O5 P2 4_545 . -111.9(3)
F1 U2 O5 P2 7_556 . 69.1(4)
F1 U2 O5 P2 . . -116.7(3)
O7 U2 O5 P2 6_566 . 67.8(3)
U1 O1 P1 O3 . . 169.7(4)
U1 O1 P1 O2 . . 40.5(5)
U1 O1 P1 C1 . . -71.4(5)
U1 O2 P1 O1 2_655 . 83.1(4)
U1 O2 P1 O3 2_655 . -46.9(4)
U1 O2 P1 C1 2_655 . -160.9(3)
N1 C1 P1 O1 . . -68.3(4)
N1 C1 P1 O3 . . 54.6(4)
N1 C1 P1 O2 . . 172.4(4)
U1 O4 P2 O6 . . -134.5(6)
U1 O4 P2 O5 . . 99.4(6)
U1 O4 P2 C2 . . -15.0(7)
U2 O5 P2 O6 . . -157.2(3)
U2 O5 P2 O4 . . -30.1(4)
U2 O5 P2 C2 . . 87.6(4)
N1 C2 P2 O6 . . 29.2(4)
N1 C2 P2 O4 . . -93.3(4)
N1 C2 P2 O5 . . 146.3(3)
U2 O7 P3 O9 6_565 . -18.8(6)
U2 O7 P3 O8 6_565 . -146.2(4)
U2 O7 P3 C3 6_565 . 104.4(5)
U1 O9 P3 O7 6_565 . -45.2(6)
U1 O9 P3 O8 6_565 . 80.9(5)
U1 O9 P3 C3 6_565 . -166.5(5)
N1 C3 P3 O7 . . -43.0(4)
N1 C3 P3 O9 . . 84.6(4)
N1 C3 P3 O8 . . -156.9(3)
